data_2202016
loop_
_publ_author_name
'Qi, Jian Ying'
'Yang, Qi Yun'
'Lam, Kim Hung'
'Zhou, Zhong Yuan'
'Chan, Albert S. C.'

_publ_section_title
;
 <i>N,N</i>'-Bis(4-methylphenyl)pyridine-2,6-dicarboxamide
;
_journal_issue 4
_journal_name_full 'Acta Crystallographica Section E'
_journal_page_first o415
_journal_page_last o416
_journal_paper_doi 10.1107/S1600536803004604
_journal_volume 59
_journal_year 2003
_chemical_formula_iupac 'C21 H19 N3 O2'
_chemical_formula_moiety 'C21 H19 N3 O2'
_chemical_formula_sum 'C21 H19 N3 O2'
_chemical_formula_weight 345.39
_chemical_name_systematic
;
N,N'-Di-4-methylphenylpyridine-2,6-dicarboxamide
;
_space_group_IT_number 15
_symmetry_cell_setting monoclinic
_symmetry_space_group_name_Hall '-C 2yc'
_symmetry_space_group_name_H-M 'C 1 2/c 1'
_atom_sites_solution_hydrogens geom
_cell_angle_alpha 90.00
_cell_angle_beta 94.46(3)
_cell_angle_gamma 90.00
_cell_formula_units_Z 4
_cell_length_a 25.140(5)
_cell_length_b 8.5779(17)
_cell_length_c 8.5295(17)
_cell_measurement_reflns_used 2125
_cell_measurement_temperature 294(2)
_cell_measurement_theta_max 27.5
_cell_measurement_theta_min 1
_cell_volume 1833.8(6)
_computing_cell_refinement SMART
_computing_data_collection 'SMART (Siemens, 1995)'
_computing_data_reduction 'SHELXTL-NT (Siemens, 1995)'
_computing_molecular_graphics SHELXTL-NT
_computing_publication_material SHELXTL-NT
_computing_structure_refinement 'SHELXL97 (Sheldrick, 1997)'
_computing_structure_solution 'SHELXS97 (Sheldrick, 1997)'
_diffrn_ambient_temperature 294(2)
_diffrn_measured_fraction_theta_full 0.980
_diffrn_measured_fraction_theta_max 0.980
_diffrn_measurement_device_type 'Bruker CCD area-detector'
_diffrn_measurement_method '\f and \w'
_diffrn_radiation_monochromator graphite
_diffrn_radiation_source 'fine-focus sealed tube'
_diffrn_radiation_type MoK\a
_diffrn_radiation_wavelength 0.71073
_diffrn_reflns_av_R_equivalents 0.1371
_diffrn_reflns_av_sigmaI/netI 0.1795
_diffrn_reflns_limit_h_max 25
_diffrn_reflns_limit_h_min -32
_diffrn_reflns_limit_k_max 11
_diffrn_reflns_limit_k_min -10
_diffrn_reflns_limit_l_max 11
_diffrn_reflns_limit_l_min -11
_diffrn_reflns_number 5712
_diffrn_reflns_theta_full 27.59
_diffrn_reflns_theta_max 27.59
_diffrn_reflns_theta_min 2.51
_diffrn_standards_decay_% 0
_diffrn_standards_interval_time 0
_diffrn_standards_number 0
_exptl_absorpt_coefficient_mu 0.082
_exptl_absorpt_correction_T_max 0.9918
_exptl_absorpt_correction_T_min 0.9821
_exptl_absorpt_correction_type multi-scan
_exptl_absorpt_process_details '(SADABS; Sheldrick, 1996)'
_exptl_crystal_colour yellow
_exptl_crystal_density_diffrn 1.251
_exptl_crystal_density_method 'not measured'
_exptl_crystal_description prism
_exptl_crystal_F_000 728
_exptl_crystal_size_max 0.22
_exptl_crystal_size_mid 0.20
_exptl_crystal_size_min 0.10
_refine_diff_density_max 0.219
_refine_diff_density_min -0.251
_refine_ls_extinction_method none
_refine_ls_goodness_of_fit_ref 1.021
_refine_ls_hydrogen_treatment constr
_refine_ls_matrix_type full
_refine_ls_number_parameters 120
_refine_ls_number_reflns 2084
_refine_ls_number_restraints 0
_refine_ls_restrained_S_all 1.021
_refine_ls_R_factor_all 0.1989
_refine_ls_R_factor_gt 0.0893
_refine_ls_shift/su_max <0.001
_refine_ls_shift/su_mean 0.000
_refine_ls_structure_factor_coef Fsqd
_refine_ls_weighting_details 'calc w = 1/[\s^2^(Fo^2^)+(0.05P)^2^] where P = (Fo^2^+2Fc^2^)/3'
_refine_ls_weighting_scheme calc
_refine_ls_wR_factor_gt 0.1593
_refine_ls_wR_factor_ref 0.1806
_reflns_number_gt 734
_reflns_number_total 2084
_reflns_threshold_expression I>2\s(I)
_cod_data_source_file lh6033.cif
_cod_data_source_block I
_cod_original_sg_symbol_H-M 'C 2/c'
_cod_database_code 2202016

loop_
_symmetry_equiv_pos_as_xyz
'x, y, z'
'-x, y, -z+1/2'
'x+1/2, y+1/2, z'
'-x+1/2, y+1/2, -z+1/2'
'-x, -y, -z'
'x, -y, z-1/2'
'-x+1/2, -y+1/2, -z'
'x+1/2, -y+1/2, z-1/2'

loop_
_atom_site_label
_atom_site_fract_x
_atom_site_fract_y
_atom_site_fract_z
_atom_site_U_iso_or_equiv
_atom_site_adp_type
_atom_site_calc_flag
_atom_site_refinement_flags
_atom_site_occupancy
_atom_site_disorder_assembly
_atom_site_disorder_group
_atom_site_type_symbol
O1 0.07266(11) 0.1728(3) -0.0835(3) 0.0712(9) Uani d . 1 . . O
N1 0.07286(11) -0.0329(3) 0.0855(3) 0.0479(8) Uani d . 1 . . N
H1 0.0586 -0.0656 0.1678 0.058 Uiso calc R 1 . . H
N2 0.0000 0.1195(4) 0.2500 0.0437(10) Uani d S 1 . . N
C1 0.21858(19) -0.4737(6) -0.1486(6) 0.130(2) Uani d . 1 . . C
H1A 0.2469 -0.4873 -0.0674 0.195 Uiso calc R 1 . . H
H1B 0.2329 -0.4325 -0.2411 0.195 Uiso calc R 1 . . H
H1C 0.2020 -0.5725 -0.1728 0.195 Uiso calc R 1 . . H
C2 0.17732(17) -0.3609(6) -0.0922(5) 0.0796(14) Uani d . 1 . . C
C3 0.17786(18) -0.2080(6) -0.1422(5) 0.0873(15) Uani d . 1 . . C
H3 0.2018 -0.1791 -0.2148 0.105 Uiso calc R 1 . . H
C4 0.14395(15) -0.0954(5) -0.0882(4) 0.0675(12) Uani d . 1 . . C
H4 0.1456 0.0071 -0.1228 0.081 Uiso calc R 1 . . H
C5 0.10785(13) -0.1386(4) 0.0178(4) 0.0466(9) Uani d . 1 . . C
C6 0.10708(15) -0.2910(5) 0.0688(4) 0.0638(11) Uani d . 1 . . C
H6 0.0836 -0.3211 0.1421 0.077 Uiso calc R 1 . . H
C7 0.14110(17) -0.3980(5) 0.0112(5) 0.0791(14) Uani d . 1 . . C
H7 0.1392 -0.5009 0.0446 0.095 Uiso calc R 1 . . H
C8 0.05902(14) 0.1121(4) 0.0376(4) 0.0479(9) Uani d . 1 . . C
C9 0.02741(13) 0.2001(4) 0.1502(4) 0.0426(9) Uani d . 1 . . C
C10 0.02767(14) 0.3605(4) 0.1440(4) 0.0569(10) Uani d . 1 . . C
H10 0.0462 0.4126 0.0697 0.068 Uiso calc R 1 . . H
C11 0.0000 0.4418(6) 0.2500 0.080(2) Uani d S 1 . . C
H11 0.0000 0.5503 0.2500 0.096 Uiso calc SR 1 . . H

loop_
_atom_site_aniso_label
_atom_site_aniso_U_11
_atom_site_aniso_U_22
_atom_site_aniso_U_33
_atom_site_aniso_U_12
_atom_site_aniso_U_13
_atom_site_aniso_U_23
O1 0.117(2) 0.0570(17) 0.0430(16) -0.0104(13) 0.0277(16) 0.0098(12)
N1 0.068(2) 0.0464(18) 0.0313(17) 0.0017(14) 0.0145(16) 0.0002(13)
N2 0.052(3) 0.044(2) 0.035(2) 0.000 0.001(2) 0.000
C1 0.104(4) 0.175(5) 0.111(5) 0.053(4) 0.003(4) -0.065(4)
C2 0.059(3) 0.115(4) 0.063(3) 0.019(3) -0.006(2) -0.041(3)
C3 0.066(3) 0.142(4) 0.056(3) 0.002(3) 0.021(2) -0.023(3)
C4 0.055(3) 0.095(3) 0.054(3) 0.001(2) 0.018(2) 0.007(2)
C5 0.044(2) 0.062(3) 0.034(2) -0.0009(17) 0.0055(18) -0.0124(18)
C6 0.063(3) 0.066(3) 0.065(3) 0.007(2) 0.023(2) -0.002(2)
C7 0.083(4) 0.073(3) 0.083(4) 0.010(2) 0.020(3) -0.024(2)
C8 0.060(2) 0.045(2) 0.039(2) -0.0084(18) 0.0027(19) -0.0040(18)
C9 0.059(2) 0.042(2) 0.0253(18) -0.0063(17) -0.0073(17) 0.0017(16)
C10 0.087(3) 0.037(2) 0.047(2) -0.0024(18) 0.005(2) 0.0042(18)
C11 0.137(6) 0.026(3) 0.078(5) 0.000 0.010(4) 0.000

loop_
_atom_type_symbol
_atom_type_description
_atom_type_scat_dispersion_real
_atom_type_scat_dispersion_imag
_atom_type_scat_source
C C 0.0033 0.0016 'International Tables Vol C Tables 4.2.6.8 and 6.1.1.4'
H H 0.0000 0.0000 'International Tables Vol C Tables 4.2.6.8 and 6.1.1.4'
N N 0.0061 0.0033 'International Tables Vol C Tables 4.2.6.8 and 6.1.1.4'
O O 0.0106 0.0060 'International Tables Vol C Tables 4.2.6.8 and 6.1.1.4'

loop_
_geom_angle_atom_site_label_1
_geom_angle_atom_site_label_2
_geom_angle_atom_site_label_3
_geom_angle_site_symmetry_1
_geom_angle_site_symmetry_3
_geom_angle
C8 N1 C5 . . 128.4(3)
C8 N1 H1 . . 115.8
C5 N1 H1 . . 115.8
C9 N2 C9 2 . 117.3(4)
C2 C1 H1A . . 109.5
C2 C1 H1B . . 109.5
H1A C1 H1B . . 109.5
C2 C1 H1C . . 109.5
H1A C1 H1C . . 109.5
H1B C1 H1C . . 109.5
C7 C2 C3 . . 116.6(4)
C7 C2 C1 . . 124.4(5)
C3 C2 C1 . . 118.9(4)
C2 C3 C4 . . 122.4(4)
C2 C3 H3 . . 118.8
C4 C3 H3 . . 118.8
C5 C4 C3 . . 118.8(4)
C5 C4 H4 . . 120.6
C3 C4 H4 . . 120.6
C6 C5 C4 . . 119.2(3)
C6 C5 N1 . . 117.0(3)
C4 C5 N1 . . 123.8(4)
C7 C6 C5 . . 119.8(3)
C7 C6 H6 . . 120.1
C5 C6 H6 . . 120.1
C2 C7 C6 . . 123.1(4)
C2 C7 H7 . . 118.5
C6 C7 H7 . . 118.5
O1 C8 N1 . . 124.3(3)
O1 C8 C9 . . 121.5(3)
N1 C8 C9 . . 114.1(3)
N2 C9 C10 . . 123.2(3)
N2 C9 C8 . . 118.4(3)
C10 C9 C8 . . 118.3(3)
C11 C10 C9 . . 118.6(4)
C11 C10 H10 . . 120.7
C9 C10 H10 . . 120.7
C10 C11 C10 . 2 118.9(5)
C10 C11 H11 . . 120.5
C10 C11 H11 2 . 120.5

loop_
_geom_bond_atom_site_label_1
_geom_bond_atom_site_label_2
_geom_bond_site_symmetry_2
_geom_bond_distance
_geom_bond_publ_flag
O1 C8 . 1.229(3) ?
N1 C8 . 1.346(4) ?
N1 C5 . 1.417(4) ?
N1 H1 . 0.8600 ?
N2 C9 2 1.330(3) ?
N2 C9 . 1.330(3) ?
C1 C2 . 1.524(5) ?
C1 H1A . 0.9600 ?
C1 H1B . 0.9600 ?
C1 H1C . 0.9600 ?
C2 C7 . 1.353(5) ?
C2 C3 . 1.380(5) ?
C3 C4 . 1.390(5) ?
C3 H3 . 0.9300 ?
C4 C5 . 1.380(4) ?
C4 H4 . 0.9300 ?
C5 C6 . 1.378(4) ?
C6 C7 . 1.372(5) ?
C6 H6 . 0.9300 ?
C7 H7 . 0.9300 ?
C8 C9 . 1.497(4) ?
C9 C10 . 1.377(4) ?
C10 C11 . 1.373(4) ?
C10 H10 . 0.9300 ?
C11 C10 2 1.373(4) ?
C11 H11 . 0.9300 ?

loop_
_geom_hbond_atom_site_label_D
_geom_hbond_atom_site_label_H
_geom_hbond_atom_site_label_A
_geom_hbond_site_symmetry_A
_geom_hbond_distance_DH
_geom_hbond_distance_HA
_geom_hbond_distance_DA
_geom_hbond_angle_DHA
N1 H1 O1 6_556 0.86 2.31 3.068(4) 147

loop_
_geom_torsion_atom_site_label_1
_geom_torsion_atom_site_label_2
_geom_torsion_atom_site_label_3
_geom_torsion_atom_site_label_4
_geom_torsion_site_symmetry_1
_geom_torsion_site_symmetry_4
_geom_torsion
C7 C2 C3 C4 . . 1.3(6)
C1 C2 C3 C4 . . -175.6(4)
C2 C3 C4 C5 . . -1.0(6)
C3 C4 C5 C6 . . 1.1(5)
C3 C4 C5 N1 . . 177.4(4)
C8 N1 C5 C6 . . -167.0(4)
C8 N1 C5 C4 . . 16.6(5)
C4 C5 C6 C7 . . -1.6(5)
N1 C5 C6 C7 . . -178.1(3)
C3 C2 C7 C6 . . -1.7(6)
C1 C2 C7 C6 . . 175.0(4)
C5 C6 C7 C2 . . 2.0(6)
C5 N1 C8 O1 . . 5.3(6)
C5 N1 C8 C9 . . -171.4(3)
C9 N2 C9 C10 2 . -1.3(2)
C9 N2 C9 C8 2 . 179.4(3)
O1 C8 C9 N2 . . 159.4(3)
N1 C8 C9 N2 . . -23.9(4)
O1 C8 C9 C10 . . -19.9(5)
N1 C8 C9 C10 . . 156.9(3)
N2 C9 C10 C11 . . 2.6(5)
C8 C9 C10 C11 . . -178.2(3)
C9 C10 C11 C10 . 2 -1.2(2)
